data_4308865
loop_
_publ_author_name
'Jing Zhang'
'Jiang-Lin Liang'
'Xian-Ru Sun'
'Hai-Bing Zhou'
'Nian-Yong Zhu'
'Zhong-Yuan Zhou'
'Philip Wai Hong Chan'
'Chi-Ming Che'

_publ_section_title
;
Chiral Osmium Complexes with Sterically Bulky Schiff-Base Ligands. Crystal
Structures of Os(IV) Derivatives and the Reactivity and Catalytic
Cyclopropanation of Alkenes with EDA
;
_journal_name_full 'Inorganic Chemistry'
_journal_page_first 3942
_journal_page_last 3954
_journal_paper_doi 10.1021/ic0481935
_journal_volume 44
_journal_year 2005
_chemical_formula_sum 'C36 H52 Cl2 N2 O2 Os'
_chemical_formula_weight 805.90
_chemical_name_systematic
; 
 ? 
;
_space_group_IT_number 2
_symmetry_cell_setting triclinic
_symmetry_space_group_name_Hall '-P 1'
_symmetry_space_group_name_H-M 'P -1'
_atom_sites_solution_hydrogens geom
_atom_sites_solution_primary direct
_atom_sites_solution_secondary difmap
_audit_creation_method SHELXL-97
_cell_angle_alpha 69.723(2)
_cell_angle_beta 81.066(2)
_cell_angle_gamma 71.178(2)
_cell_formula_units_Z 2
_cell_length_a 12.1571(11)
_cell_length_b 13.3553(12)
_cell_length_c 13.3721(12)
_cell_measurement_reflns_used CCD
_cell_measurement_temperature 294(2)
_cell_measurement_theta_max 27.5
_cell_measurement_theta_min 1
_cell_volume 1925.4(3)
_computing_cell_refinement 'Bruker SMART'
_computing_data_collection 'Bruker SMART'
_computing_data_reduction Shelxtl
_computing_molecular_graphics Shelxtl
_computing_publication_material Shelxtl
_computing_structure_refinement 'SHELXL-97 (Sheldrick, 1997)'
_computing_structure_solution 'SHELXS-97 (Sheldrick, 1990)'
_diffrn_ambient_temperature 294(2)
_diffrn_measured_fraction_theta_full 0.983
_diffrn_measured_fraction_theta_max 0.983
_diffrn_measurement_device_type 'Bruker CCD Area Detector'
_diffrn_measurement_method 'phi and omega scan'
_diffrn_radiation_monochromator graphite
_diffrn_radiation_source 'fine-focus sealed tube'
_diffrn_radiation_type MoK\a
_diffrn_radiation_wavelength 0.71073
_diffrn_reflns_av_R_equivalents 0.0364
_diffrn_reflns_av_sigmaI/netI 0.0585
_diffrn_reflns_limit_h_max 15
_diffrn_reflns_limit_h_min -15
_diffrn_reflns_limit_k_max 16
_diffrn_reflns_limit_k_min -17
_diffrn_reflns_limit_l_max 17
_diffrn_reflns_limit_l_min -14
_diffrn_reflns_number 13050
_diffrn_reflns_theta_full 27.54
_diffrn_reflns_theta_max 27.54
_diffrn_reflns_theta_min 1.63
_exptl_absorpt_coefficient_mu 3.481
_exptl_absorpt_correction_T_max 0.6801
_exptl_absorpt_correction_T_min 0.5428
_exptl_absorpt_correction_type SADABS
_exptl_crystal_density_diffrn 1.390
_exptl_crystal_density_method 'not measured'
_exptl_crystal_description PRISM
_exptl_crystal_F_000 816
_exptl_crystal_size_max 0.20
_exptl_crystal_size_mid 0.14
_exptl_crystal_size_min 0.12
_refine_diff_density_max 1.059
_refine_diff_density_min -0.933
_refine_diff_density_rms 0.177
_refine_ls_extinction_coef 0.0036(2)
_refine_ls_extinction_expression Fc^*^=kFc[1+0.001xFc^2^\l^3^/sin(2\q)]^-1/4^
_refine_ls_extinction_method SHELXL
_refine_ls_goodness_of_fit_ref 0.812
_refine_ls_hydrogen_treatment mixed
_refine_ls_matrix_type full
_refine_ls_number_parameters 389
_refine_ls_number_reflns 8735
_refine_ls_number_restraints 0
_refine_ls_restrained_S_all 0.812
_refine_ls_R_factor_all 0.0540
_refine_ls_R_factor_gt 0.0445
_refine_ls_shift/su_max 0.008
_refine_ls_shift/su_mean 0.001
_refine_ls_structure_factor_coef Fsqd
_refine_ls_weighting_details 'calc w=1/[\s^2^(Fo^2^)+(0.1000P)^2^+0.0000P] where P=(Fo^2^+2Fc^2^)/3'
_refine_ls_weighting_scheme calc
_refine_ls_wR_factor_gt 0.1095
_refine_ls_wR_factor_ref 0.1183
_reflns_number_gt 7327
_reflns_number_total 8735
_reflns_threshold_expression >2sigma(I)
_cod_data_source_file ic0481935si20041222_032230.cif
_cod_data_source_block sxr6
_cod_depositor_comments
;
The following automatic conversions were performed:
'_symmetry_cell_setting' value 'Triclinic' changed to 'triclinic'
according to '/home/saulius/struct/CIF-dictionaries/cif_core.dic'
dictionary named 'cif_core.dic' version 2.4.1 from 2010-06-29.

Automatic conversion script
Id: cif_fix_enum 1527 2010-12-29 10:47:43Z saulius 
;
_cod_original_sg_symbol_H-M 'P 1'
_cod_database_code 4308865

loop_
_symmetry_equiv_pos_as_xyz
'x, y, z'
'-x, -y, -z'

loop_
_atom_site_label
_atom_site_type_symbol
_atom_site_fract_x
_atom_site_fract_y
_atom_site_fract_z
_atom_site_U_iso_or_equiv
_atom_site_adp_type
_atom_site_occupancy
_atom_site_symmetry_multiplicity
_atom_site_calc_flag
_atom_site_refinement_flags
_atom_site_disorder_assembly
_atom_site_disorder_group
Os1 Os 0.285209(10) 0.359930(10) 0.598913(9) 0.02960(3) Uani 1 1 d . . .
Cl1 Cl 0.33366(8) 0.43612(8) 0.71430(7) 0.0436(2) Uani 1 1 d . . .
Cl2 Cl 0.23525(8) 0.28177(7) 0.48613(7) 0.0436(2) Uani 1 1 d . . .
O1 O 0.19077(19) 0.28652(19) 0.71851(17) 0.0343(6) Uani 1 1 d . . .
O2 O 0.4289(2) 0.2360(2) 0.63058(18) 0.0389(7) Uani 1 1 d . . .
N1 N 0.1500(2) 0.4954(2) 0.5555(2) 0.0325(7) Uani 1 1 d . . .
N2 N 0.3654(2) 0.4477(2) 0.4740(2) 0.0313(7) Uani 1 1 d . . .
C1 C 0.2967(3) 0.5676(3) 0.4348(3) 0.0354(8) Uani 1 1 d . . .
H1A H 0.3073 0.6037 0.4837 0.042 Uiso 1 1 calc R . .
C2 C 0.3307(3) 0.6326(3) 0.3230(3) 0.0448(10) Uani 1 1 d . . .
H2A H 0.3272 0.5956 0.2732 0.054 Uiso 1 1 calc R . .
H2B H 0.4098 0.6353 0.3207 0.054 Uiso 1 1 calc R . .
C3 C 0.2477(4) 0.7514(3) 0.2908(4) 0.0541(12) Uani 1 1 d . . .
H3A H 0.2594 0.7910 0.3350 0.065 Uiso 1 1 calc R . .
H3B H 0.2663 0.7902 0.2172 0.065 Uiso 1 1 calc R . .
C4 C 0.1227(3) 0.7534(3) 0.3020(3) 0.0477(11) Uani 1 1 d . . .
H4A H 0.1088 0.7219 0.2515 0.057 Uiso 1 1 calc R . .
H4B H 0.0741 0.8301 0.2848 0.057 Uiso 1 1 calc R . .
C5 C 0.0887(3) 0.6880(3) 0.4146(3) 0.0420(10) Uani 1 1 d . . .
H5A H 0.0940 0.7241 0.4646 0.050 Uiso 1 1 calc R . .
H5B H 0.0089 0.6869 0.4174 0.050 Uiso 1 1 calc R . .
C6 C 0.1681(3) 0.5703(3) 0.4458(3) 0.0326(8) Uani 1 1 d . . .
H6A H 0.1576 0.5358 0.3955 0.039 Uiso 1 1 calc R . .
C7 C 0.0571(3) 0.5198(3) 0.6163(3) 0.0341(8) Uani 1 1 d . . .
H7A H 0.0015 0.5879 0.5893 0.041 Uiso 1 1 calc R . .
C9 C -0.0677(3) 0.4989(3) 0.7767(3) 0.0425(10) Uani 1 1 d . . .
H9A H -0.1126 0.5713 0.7437 0.051 Uiso 1 1 calc R . .
C8 C 0.0338(3) 0.4505(3) 0.7211(3) 0.0337(8) Uani 1 1 d . . .
C10 C -0.1010(3) 0.4422(3) 0.8771(3) 0.0429(10) Uani 1 1 d . . .
C11 C -0.0296(3) 0.3332(3) 0.9247(3) 0.0445(10) Uani 1 1 d . . .
H11A H -0.0510 0.2948 0.9937 0.053 Uiso 1 1 calc R . .
C12 C 0.0695(3) 0.2793(3) 0.8766(3) 0.0356(8) Uani 1 1 d . . .
C13 C 0.1013(3) 0.3386(3) 0.7702(2) 0.0329(8) Uani 1 1 d . . .
C14 C -0.2086(4) 0.4928(4) 0.9391(3) 0.0617(14) Uani 1 1 d . . .
C15 C -0.1740(6) 0.4905(6) 1.0442(4) 0.111(2) Uani 1 1 d . . .
H15A H -0.1241 0.5372 1.0305 0.167 Uiso 1 1 calc R . .
H15B H -0.1335 0.4154 1.0836 0.167 Uiso 1 1 calc R . .
H15C H -0.2426 0.5174 1.0849 0.167 Uiso 1 1 calc R . .
C16 C -0.2742(7) 0.6064(6) 0.8755(6) 0.170(4) Uani 1 1 d . . .
H16A H -0.2253 0.6547 0.8565 0.255 Uiso 1 1 calc R . .
H16B H -0.3414 0.6346 0.9170 0.255 Uiso 1 1 calc R . .
H16C H -0.2985 0.6035 0.8119 0.255 Uiso 1 1 calc R . .
C17 C -0.2915(5) 0.4172(6) 0.9683(5) 0.101(2) Uani 1 1 d . . .
H17A H -0.3178 0.4175 0.9040 0.152 Uiso 1 1 calc R . .
H17B H -0.3573 0.4453 1.0111 0.152 Uiso 1 1 calc R . .
H17C H -0.2503 0.3423 1.0076 0.152 Uiso 1 1 calc R . .
C18 C 0.1452(4) 0.1616(3) 0.9336(3) 0.0462(10) Uani 1 1 d . . .
C19 C 0.0990(5) 0.1156(4) 1.0491(3) 0.0706(17) Uani 1 1 d . . .
H19A H 0.0212 0.1127 1.0486 0.106 Uiso 1 1 calc R . .
H19B H 0.0988 0.1634 1.0887 0.106 Uiso 1 1 calc R . .
H19C H 0.1482 0.0419 1.0820 0.106 Uiso 1 1 calc R . .
C20 C 0.1469(5) 0.0800(3) 0.8750(4) 0.0636(14) Uani 1 1 d . . .
H20A H 0.1753 0.1062 0.8025 0.095 Uiso 1 1 calc R . .
H20B H 0.0694 0.0756 0.8759 0.095 Uiso 1 1 calc R . .
H20C H 0.1968 0.0075 0.9101 0.095 Uiso 1 1 calc R . .
C21 C 0.2687(4) 0.1641(4) 0.9390(4) 0.0641(15) Uani 1 1 d . . .
H21A H 0.3003 0.1923 0.8680 0.096 Uiso 1 1 calc R . .
H21B H 0.3163 0.0899 0.9729 0.096 Uiso 1 1 calc R . .
H21C H 0.2673 0.2115 0.9794 0.096 Uiso 1 1 calc R . .
C22 C 0.4646(3) 0.4071(3) 0.4287(3) 0.0366(9) Uani 1 1 d . . .
H22A H 0.4907 0.4553 0.3679 0.044 Uiso 1 1 calc R . .
C23 C 0.5367(3) 0.2942(3) 0.4651(3) 0.0338(8) Uani 1 1 d . . .
C24 C 0.6350(3) 0.2670(3) 0.3974(3) 0.0412(9) Uani 1 1 d . . .
H24A H 0.6476 0.3214 0.3346 0.049 Uiso 1 1 calc R . .
C25 C 0.7129(3) 0.1615(3) 0.4223(3) 0.0436(9) Uani 1 1 d . . .
C26 C 0.6905(3) 0.0819(3) 0.5164(3) 0.0453(10) Uani 1 1 d . . .
H26A H 0.7416 0.0101 0.5328 0.054 Uiso 1 1 calc R . .
C27 C 0.5972(3) 0.1034(3) 0.5867(3) 0.0389(9) Uani 1 1 d . . .
C28 C 0.5181(3) 0.2118(3) 0.5611(3) 0.0338(8) Uani 1 1 d . . .
C29 C 0.8197(4) 0.1352(4) 0.3452(3) 0.0526(11) Uani 1 1 d . . .
C30 C 0.8997(4) 0.2034(5) 0.3395(5) 0.1104(19) Uani 1 1 d . . .
H30A H 0.9653 0.1868 0.2915 0.166 Uiso 1 1 calc R . .
H30B H 0.9264 0.1855 0.4093 0.166 Uiso 1 1 calc R . .
H30C H 0.8584 0.2813 0.3141 0.166 Uiso 1 1 calc R . .
C31 C 0.7764(5) 0.1687(5) 0.2324(4) 0.0888(18) Uani 1 1 d . . .
H31A H 0.8416 0.1524 0.1840 0.133 Uiso 1 1 calc R . .
H31B H 0.7366 0.2471 0.2089 0.133 Uiso 1 1 calc R . .
H31C H 0.7241 0.1274 0.2342 0.133 Uiso 1 1 calc R . .
C32 C 0.8827(6) 0.0118(5) 0.3772(6) 0.125(3) Uani 1 1 d . . .
H32A H 0.9476 -0.0020 0.3278 0.187 Uiso 1 1 calc R . .
H32B H 0.8304 -0.0285 0.3764 0.187 Uiso 1 1 calc R . .
H32C H 0.9100 -0.0125 0.4478 0.187 Uiso 1 1 calc R . .
C33 C 0.5758(4) 0.0113(3) 0.6889(3) 0.0491(11) Uani 1 1 d . . .
C34 C 0.6727(6) -0.0978(4) 0.7035(5) 0.105(3) Uani 1 1 d . . .
H34A H 0.7453 -0.0861 0.7082 0.157 Uiso 1 1 calc R . .
H34B H 0.6774 -0.1233 0.6437 0.157 Uiso 1 1 calc R . .
H34C H 0.6565 -0.1528 0.7679 0.157 Uiso 1 1 calc R . .
C35 C 0.4603(5) -0.0094(5) 0.6848(5) 0.0889(18) Uani 1 1 d . . .
H35A H 0.3984 0.0588 0.6764 0.133 Uiso 1 1 calc R . .
H35B H 0.4461 -0.0646 0.7500 0.133 Uiso 1 1 calc R . .
H35C H 0.4638 -0.0355 0.6256 0.133 Uiso 1 1 calc R . .
C36 C 0.5711(4) 0.0434(4) 0.7896(3) 0.0640(14) Uani 1 1 d . . .
H36A H 0.6435 0.0555 0.7943 0.096 Uiso 1 1 calc R . .
H36B H 0.5580 -0.0157 0.8515 0.096 Uiso 1 1 calc R . .
H36C H 0.5088 0.1106 0.7858 0.096 Uiso 1 1 calc R . .

loop_
_atom_site_aniso_label
_atom_site_aniso_U_11
_atom_site_aniso_U_22
_atom_site_aniso_U_33
_atom_site_aniso_U_23
_atom_site_aniso_U_13
_atom_site_aniso_U_12
Os1 0.02679(6) 0.03004(6) 0.02747(6) -0.00725(5) 0.00013(5) -0.00503(5)
Cl1 0.0458(4) 0.0504(4) 0.0388(4) -0.0168(3) -0.0036(3) -0.0159(4)
Cl2 0.0465(4) 0.0430(4) 0.0442(4) -0.0206(3) -0.0031(3) -0.0091(4)
O1 0.0334(11) 0.0333(11) 0.0296(10) -0.0067(9) 0.0054(9) -0.0077(9)
O2 0.0317(11) 0.0388(12) 0.0323(11) -0.0031(10) 0.0023(9) -0.0026(10)
N1 0.0279(12) 0.0360(13) 0.0311(13) -0.0105(11) -0.0004(10) -0.0066(10)
N2 0.0272(12) 0.0295(12) 0.0313(13) -0.0059(10) -0.0012(10) -0.0046(10)
C1 0.0336(15) 0.0297(15) 0.0391(17) -0.0062(13) -0.0048(13) -0.0081(12)
C2 0.0394(17) 0.0411(18) 0.046(2) -0.0063(16) 0.0034(15) -0.0118(15)
C3 0.057(2) 0.0356(19) 0.056(2) 0.0051(18) -0.0085(19) -0.0131(17)
C4 0.0431(19) 0.0376(19) 0.050(2) -0.0053(16) -0.0086(17) -0.0014(16)
C5 0.0395(18) 0.0371(17) 0.0421(18) -0.0091(15) -0.0051(15) -0.0040(15)
C6 0.0307(14) 0.0289(15) 0.0312(15) -0.0019(12) -0.0062(12) -0.0056(12)
C7 0.0270(14) 0.0323(15) 0.0402(16) -0.0116(13) -0.0015(13) -0.0051(12)
C9 0.0394(18) 0.0424(18) 0.0398(17) -0.0146(15) 0.0021(15) -0.0042(15)
C8 0.0303(14) 0.0402(15) 0.0321(14) -0.0157(12) 0.0028(12) -0.0094(12)
C10 0.0424(18) 0.0433(18) 0.0383(17) -0.0180(14) 0.0092(14) -0.0057(15)
C11 0.0480(19) 0.0511(19) 0.0319(16) -0.0145(15) 0.0080(14) -0.0142(16)
C12 0.0382(16) 0.0382(16) 0.0309(15) -0.0110(12) -0.0015(13) -0.0118(13)
C13 0.0307(14) 0.0410(15) 0.0303(14) -0.0160(12) 0.0030(12) -0.0118(12)
C14 0.058(2) 0.060(3) 0.049(2) -0.0201(19) 0.0168(19) -0.001(2)
C15 0.115(5) 0.133(4) 0.090(3) -0.078(3) 0.026(3) -0.010(4)
C16 0.166(6) 0.094(5) 0.115(5) 0.003(4) 0.085(4) 0.058(4)
C17 0.063(3) 0.130(5) 0.099(4) -0.040(4) 0.025(3) -0.022(3)
C18 0.052(2) 0.0443(19) 0.0333(17) -0.0063(15) 0.0034(16) -0.0114(16)
C19 0.082(3) 0.059(3) 0.042(2) 0.001(2) 0.011(2) -0.007(2)
C20 0.086(3) 0.034(2) 0.062(3) -0.0114(19) -0.001(2) -0.012(2)
C21 0.057(3) 0.065(3) 0.055(2) -0.006(2) -0.009(2) -0.008(2)
C22 0.0365(16) 0.0378(17) 0.0288(15) -0.0054(13) 0.0043(13) -0.0103(13)
C23 0.0253(14) 0.0344(15) 0.0366(16) -0.0103(13) 0.0029(12) -0.0049(12)
C24 0.0388(17) 0.0444(18) 0.0384(17) -0.0160(14) 0.0025(14) -0.0083(15)
C25 0.0382(18) 0.0482(18) 0.0430(17) -0.0226(14) 0.0067(14) -0.0059(15)
C26 0.0400(19) 0.0376(18) 0.049(2) -0.0144(15) -0.0054(16) 0.0040(15)
C27 0.0421(17) 0.0342(16) 0.0389(17) -0.0127(13) -0.0039(14) -0.0071(14)
C28 0.0297(14) 0.0365(15) 0.0342(15) -0.0107(13) -0.0050(12) -0.0073(12)
C29 0.042(2) 0.059(2) 0.053(2) -0.0300(17) 0.0138(16) -0.0044(17)
C30 0.060(3) 0.167(4) 0.152(4) -0.114(3) 0.045(3) -0.052(3)
C31 0.082(3) 0.133(4) 0.068(3) -0.059(3) 0.028(2) -0.038(3)
C32 0.119(5) 0.073(4) 0.138(5) -0.042(4) 0.069(4) 0.005(4)
C33 0.051(2) 0.0342(18) 0.049(2) -0.0037(16) -0.0031(17) -0.0047(16)
C34 0.123(5) 0.043(3) 0.086(4) 0.007(3) 0.026(4) 0.013(3)
C35 0.111(3) 0.082(3) 0.085(4) -0.005(3) -0.010(3) -0.063(3)
C36 0.075(3) 0.058(3) 0.045(2) 0.002(2) -0.011(2) -0.016(2)

loop_
_atom_type_symbol
_atom_type_description
_atom_type_scat_dispersion_real
_atom_type_scat_dispersion_imag
_atom_type_scat_source
C C 0.0033 0.0016 'International Tables Vol C Tables 4.2.6.8 and 6.1.1.4'
H H 0.0000 0.0000 'International Tables Vol C Tables 4.2.6.8 and 6.1.1.4'
N N 0.0061 0.0033 'International Tables Vol C Tables 4.2.6.8 and 6.1.1.4'
O O 0.0106 0.0060 'International Tables Vol C Tables 4.2.6.8 and 6.1.1.4'
Cl Cl 0.1484 0.1585 'International Tables Vol C Tables 4.2.6.8 and 6.1.1.4'
Os Os -1.2165 7.6030 'International Tables Vol C Tables 4.2.6.8 and 6.1.1.4'

loop_
_geom_angle_atom_site_label_1
_geom_angle_atom_site_label_2
_geom_angle_atom_site_label_3
_geom_angle
_geom_angle_site_symmetry_1
_geom_angle_site_symmetry_3
_geom_angle_publ_flag
O2 Os1 O1 95.15(9) . . ?
O2 Os1 N1 173.71(10) . . ?
O1 Os1 N1 91.04(10) . . ?
O2 Os1 N2 90.92(10) . . ?
O1 Os1 N2 173.93(9) . . ?
N1 Os1 N2 82.90(10) . . ?
O2 Os1 Cl2 89.67(9) . . ?
O1 Os1 Cl2 90.74(8) . . ?
N1 Os1 Cl2 91.36(9) . . ?
N2 Os1 Cl2 89.22(9) . . ?
O2 Os1 Cl1 90.26(9) . . ?
O1 Os1 Cl1 88.26(8) . . ?
N1 Os1 Cl1 88.81(9) . . ?
N2 Os1 Cl1 91.79(9) . . ?
Cl2 Os1 Cl1 178.99(3) . . ?
C13 O1 Os1 125.4(2) . . ?
C28 O2 Os1 126.72(19) . . ?
C7 N1 C6 122.8(3) . . ?
C7 N1 Os1 124.7(2) . . ?
C6 N1 Os1 112.43(19) . . ?
C22 N2 C1 122.6(3) . . ?
C22 N2 Os1 125.3(2) . . ?
C1 N2 Os1 112.14(19) . . ?
N2 C1 C2 115.7(3) . . ?
N2 C1 C6 106.6(3) . . ?
C2 C1 C6 111.8(3) . . ?
C1 C2 C3 109.9(3) . . ?
C4 C3 C2 112.6(4) . . ?
C3 C4 C5 112.1(3) . . ?
C6 C5 C4 110.2(3) . . ?
N1 C6 C5 117.4(3) . . ?
N1 C6 C1 105.9(2) . . ?
C5 C6 C1 111.7(3) . . ?
N1 C7 C8 125.4(3) . . ?
C10 C9 C8 121.9(3) . . ?
C9 C8 C13 119.3(3) . . ?
C9 C8 C7 115.5(3) . . ?
C13 C8 C7 125.2(3) . . ?
C9 C10 C11 117.2(3) . . ?
C9 C10 C14 122.9(3) . . ?
C11 C10 C14 119.9(3) . . ?
C12 C11 C10 124.9(3) . . ?
C11 C12 C13 117.2(3) . . ?
C11 C12 C18 122.5(3) . . ?
C13 C12 C18 120.3(3) . . ?
O1 C13 C8 121.7(3) . . ?
O1 C13 C12 118.9(3) . . ?
C8 C13 C12 119.4(3) . . ?
C16 C14 C15 112.1(6) . . ?
C16 C14 C10 112.2(4) . . ?
C15 C14 C10 109.9(4) . . ?
C16 C14 C17 107.7(5) . . ?
C15 C14 C17 106.2(5) . . ?
C10 C14 C17 108.5(4) . . ?
C21 C18 C12 109.8(4) . . ?
C21 C18 C20 110.1(4) . . ?
C12 C18 C20 110.6(3) . . ?
C21 C18 C19 107.3(4) . . ?
C12 C18 C19 111.9(3) . . ?
C20 C18 C19 107.2(4) . . ?
N2 C22 C23 125.1(3) . . ?
C24 C23 C28 119.3(3) . . ?
C24 C23 C22 114.8(3) . . ?
C28 C23 C22 125.9(3) . . ?
C25 C24 C23 121.4(3) . . ?
C24 C25 C26 117.6(3) . . ?
C24 C25 C29 119.7(3) . . ?
C26 C25 C29 122.7(3) . . ?
C27 C26 C25 123.8(3) . . ?
C26 C27 C28 118.2(3) . . ?
C26 C27 C33 121.5(3) . . ?
C28 C27 C33 120.2(3) . . ?
O2 C28 C27 119.3(3) . . ?
O2 C28 C23 121.1(3) . . ?
C27 C28 C23 119.6(3) . . ?
C32 C29 C30 111.8(5) . . ?
C32 C29 C31 107.0(5) . . ?
C30 C29 C31 107.8(4) . . ?
C32 C29 C25 111.4(4) . . ?
C30 C29 C25 110.0(4) . . ?
C31 C29 C25 108.6(4) . . ?
C34 C33 C35 108.8(5) . . ?
C34 C33 C36 106.0(4) . . ?
C35 C33 C36 108.2(4) . . ?
C34 C33 C27 111.9(4) . . ?
C35 C33 C27 110.1(4) . . ?
C36 C33 C27 111.7(4) . . ?

loop_
_geom_bond_atom_site_label_1
_geom_bond_atom_site_label_2
_geom_bond_distance
_geom_bond_site_symmetry_2
_geom_bond_publ_flag
Os1 O2 1.962(2) . ?
Os1 O1 1.976(2) . ?
Os1 N1 1.991(3) . ?
Os1 N2 1.997(3) . ?
Os1 Cl2 2.3490(10) . ?
Os1 Cl1 2.3495(10) . ?
O1 C13 1.325(4) . ?
O2 C28 1.347(4) . ?
N1 C7 1.305(4) . ?
N1 C6 1.492(4) . ?
N2 C22 1.302(4) . ?
N2 C1 1.492(4) . ?
C1 C2 1.516(5) . ?
C1 C6 1.538(5) . ?
C2 C3 1.532(5) . ?
C3 C4 1.496(6) . ?
C4 C5 1.526(5) . ?
C5 C6 1.505(5) . ?
C7 C8 1.432(4) . ?
C9 C10 1.365(5) . ?
C9 C8 1.424(5) . ?
C8 C13 1.426(4) . ?
C10 C11 1.411(5) . ?
C10 C14 1.528(5) . ?
C11 C12 1.380(5) . ?
C12 C13 1.431(4) . ?
C12 C18 1.534(5) . ?
C14 C16 1.483(8) . ?
C14 C15 1.515(8) . ?
C14 C17 1.565(9) . ?
C18 C21 1.527(7) . ?
C18 C20 1.541(7) . ?
C18 C19 1.541(5) . ?
C22 C23 1.432(5) . ?
C23 C24 1.412(5) . ?
C23 C28 1.414(5) . ?
C24 C25 1.380(5) . ?
C25 C26 1.393(5) . ?
C25 C29 1.553(5) . ?
C26 C27 1.379(5) . ?
C27 C28 1.413(5) . ?
C27 C33 1.542(5) . ?
C29 C32 1.511(7) . ?
C29 C30 1.511(8) . ?
C29 C31 1.542(7) . ?
C33 C34 1.522(6) . ?
C33 C35 1.528(7) . ?
C33 C36 1.537(7) . ?
